data_4110276
loop_
_publ_author_name
'Shinya Usui'
'Yuichi Hashimoto'
'James V. Morey'
'Andrew E. H. Wheatley'
'Masanobu Uchiyama'

_publ_section_title
;
 Direct ortho Cupration: A New Route to Regioselectively Functionalized
 Aromatics
;
_journal_name_full 'Journal of the American Chemical Society'
_journal_page_first 15102
_journal_page_last 15103
_journal_paper_doi 10.1021/ja074669i
_journal_volume 129
_journal_year 2007
_chemical_formula_moiety 'C46 H88 Cu2 Li4 N6 O2'
_chemical_formula_sum 'C46 H88 Cu2 Li4 N6 O2'
_chemical_formula_weight 912.06
_chemical_name_systematic
; 
 ? 
;
_space_group_IT_number 2
_symmetry_cell_setting triclinic
_symmetry_space_group_name_Hall '-P 1'
_symmetry_space_group_name_H-M 'P -1'
_atom_sites_solution_hydrogens geom
_atom_sites_solution_primary direct
_atom_sites_solution_secondary difmap
_audit_creation_method SHELXL-97
_cell_angle_alpha 90.08(3)
_cell_angle_beta 93.13(3)
_cell_angle_gamma 101.75(3)
_cell_formula_units_Z 1
_cell_length_a 8.4351(17)
_cell_length_b 11.136(2)
_cell_length_c 14.463(3)
_cell_measurement_reflns_used 9900
_cell_measurement_temperature 180(2)
_cell_measurement_theta_max 27.48
_cell_measurement_theta_min 1.02
_cell_volume 1328.0(5)
_computing_cell_refinement 'HKL Scalepack (Otwinowski & Minor 1997)'
_computing_data_collection 'Collect (Nonius B.V. 1998)'
_computing_data_reduction
;
 HKL Denzo and Scalepack (Otwinowski & Minor 1997)
;
_computing_publication_material 'SHELXL-97 (Sheldrick 1997)'
_computing_structure_refinement 'SHELXL-97 (Sheldrick 1997)'
_computing_structure_solution 'SIR-92 (Altomare et al. 1994)'
_diffrn_ambient_temperature 180(2)
_diffrn_measured_fraction_theta_full 0.993
_diffrn_measured_fraction_theta_max 0.993
_diffrn_measurement_device_type 'Nonius Kappa CCD'
_diffrn_measurement_method 'Thin slice \w and \f scans'
_diffrn_radiation_source 'fine-focus sealed tube'
_diffrn_radiation_type MoK\a
_diffrn_radiation_wavelength 0.71073
_diffrn_reflns_av_R_equivalents 0.0328
_diffrn_reflns_av_sigmaI/netI 0.0425
_diffrn_reflns_limit_h_max 10
_diffrn_reflns_limit_h_min -10
_diffrn_reflns_limit_k_max 14
_diffrn_reflns_limit_k_min -12
_diffrn_reflns_limit_l_max 18
_diffrn_reflns_limit_l_min -17
_diffrn_reflns_number 13878
_diffrn_reflns_theta_full 27.49
_diffrn_reflns_theta_max 27.49
_diffrn_reflns_theta_min 3.61
_exptl_absorpt_coefficient_mu 0.839
_exptl_absorpt_correction_T_max 0.987
_exptl_absorpt_correction_T_min 0.892
_exptl_absorpt_correction_type multi-scan
_exptl_absorpt_process_details
;
multi-scan from symmetry-related measurements 
 Sortav (Blessing 1995)
;
_exptl_crystal_colour colourless
_exptl_crystal_density_diffrn 1.140
_exptl_crystal_description plate
_exptl_crystal_F_000 492
_exptl_crystal_size_max 0.30
_exptl_crystal_size_mid 0.18
_exptl_crystal_size_min 0.02
_refine_diff_density_max 0.513
_refine_diff_density_min -0.402
_refine_diff_density_rms 0.053
_refine_ls_extinction_method none
_refine_ls_goodness_of_fit_ref 0.971
_refine_ls_hydrogen_treatment constr
_refine_ls_matrix_type full
_refine_ls_number_parameters 278
_refine_ls_number_reflns 6044
_refine_ls_number_restraints 0
_refine_ls_restrained_S_all 0.971
_refine_ls_R_factor_all 0.0493
_refine_ls_R_factor_gt 0.0388
_refine_ls_shift/su_max 0.000
_refine_ls_shift/su_mean 0.000
_refine_ls_structure_factor_coef Fsqd
_refine_ls_weighting_details 'calc w=1/[\s^2^(Fo^2^)+(0.0747P)^2^+0.4970P] where P=(Fo^2^+2Fc^2^)/3'
_refine_ls_weighting_scheme calc
_refine_ls_wR_factor_gt 0.1091
_refine_ls_wR_factor_ref 0.1180
_reflns_number_gt 5224
_reflns_number_total 6044
_reflns_threshold_expression >2sigma(I)
_cod_data_source_file ja074669isi20070626_032811.cif
_cod_data_source_block aw0706
_cod_database_code 4110276

loop_
_symmetry_equiv_pos_as_xyz
'x, y, z'
'-x, -y, -z'

loop_
_atom_site_label
_atom_site_type_symbol
_atom_site_fract_x
_atom_site_fract_y
_atom_site_fract_z
_atom_site_U_iso_or_equiv
_atom_site_adp_type
_atom_site_occupancy
_atom_site_symmetry_multiplicity
_atom_site_calc_flag
_atom_site_refinement_flags
_atom_site_disorder_assembly
_atom_site_disorder_group
Cu1 Cu 0.44097(3) 0.34900(2) 0.236232(16) 0.02660(9) Uani 1 1 d . B .
O1 O 0.2558(2) 0.00049(15) 0.42100(11) 0.0487(4) Uani 1 1 d . B .
N1 N 0.32047(18) 0.18463(14) 0.21195(11) 0.0252(3) Uani 1 1 d . B .
N3 N 0.4296(3) 0.3664(2) 0.50181(16) 0.0609(7) Uani 1 1 d . . .
N2 N 0.55800(19) 0.51234(14) 0.26582(11) 0.0266(3) Uani 1 1 d . B .
C1 C 0.1505(3) 0.1798(2) 0.17640(17) 0.0374(5) Uani 1 1 d . . .
C23 C 0.3906(4) 0.2874(2) 0.45044(17) 0.0552(7) Uani 1 1 d . B .
C19 C 0.1953(6) -0.1237(3) 0.3923(2) 0.0875(13) Uani 1 1 d . B .
H19A H 0.2795 -0.1559 0.3608 0.105 Uiso 1 1 calc R . .
H19B H 0.0995 -0.1291 0.3486 0.105 Uiso 1 1 calc R . .
C2 C 0.0668(3) 0.2345(3) 0.2529(2) 0.0547(7) Uani 1 1 d . . .
H2A H 0.0680 0.1849 0.3088 0.082 Uiso 1 1 calc R . .
H2B H -0.0457 0.2347 0.2321 0.082 Uiso 1 1 calc R . .
H2C H 0.1245 0.3187 0.2668 0.082 Uiso 1 1 calc R . .
C20 C 0.1495(6) -0.1963(3) 0.4769(3) 0.0952(13) Uani 1 1 d . . .
H20A H 0.0323 -0.2054 0.4861 0.114 Uiso 1 1 calc R A 1
H20B H 0.1754 -0.2788 0.4723 0.114 Uiso 1 1 calc R A 1
C3 C 0.1318(4) 0.2551(3) 0.0891(2) 0.0578(7) Uani 1 1 d . . .
H3A H 0.1919 0.3396 0.0995 0.087 Uiso 1 1 calc R . .
H3B H 0.0168 0.2554 0.0755 0.087 Uiso 1 1 calc R . .
H3C H 0.1748 0.2186 0.0368 0.087 Uiso 1 1 calc R . .
C21 C 0.2406(8) -0.1294(5) 0.5479(4) 0.0567(10) Uiso 0.548(6) 1 d P B 1
H21A H 0.3453 -0.1558 0.5581 0.068 Uiso 0.548(6) 1 calc PR B 1
H21B H 0.1823 -0.1417 0.6058 0.068 Uiso 0.548(6) 1 calc PR B 1
C21' C 0.1651(9) -0.1004(6) 0.5538(5) 0.0567(10) Uiso 0.452(6) 1 d P B 2
H21C H 0.0579 -0.0824 0.5659 0.068 Uiso 0.452(6) 1 calc PR B 2
H21D H 0.2123 -0.1292 0.6117 0.068 Uiso 0.452(6) 1 calc PR B 2
C4 C 0.0580(3) 0.0470(2) 0.1599(2) 0.0482(6) Uani 1 1 d . . .
H4A H 0.0409 0.0063 0.2204 0.058 Uiso 1 1 calc R . .
H4B H -0.0499 0.0479 0.1297 0.058 Uiso 1 1 calc R . .
C22 C 0.2692(4) 0.0046(3) 0.52063(19) 0.0617(7) Uani 1 1 d . . .
H22A H 0.1865 0.0455 0.5456 0.074 Uiso 1 1 calc R B 1
H22B H 0.3782 0.0488 0.5436 0.074 Uiso 1 1 calc R B 1
C5 C 0.1463(3) -0.0269(2) 0.1001(2) 0.0526(7) Uani 1 1 d . . .
H5A H 0.1543 0.0079 0.0372 0.063 Uiso 1 1 calc R . .
H5B H 0.0857 -0.1129 0.0948 0.063 Uiso 1 1 calc R . .
C6 C 0.3142(3) -0.0231(2) 0.14394(16) 0.0394(5) Uani 1 1 d . . .
H6A H 0.3738 -0.0679 0.1033 0.047 Uiso 1 1 calc R . .
H6B H 0.3043 -0.0662 0.2038 0.047 Uiso 1 1 calc R . .
C7 C 0.4131(3) 0.10805(18) 0.16064(14) 0.0322(4) Uani 1 1 d . . .
C8 C 0.4747(4) 0.1625(2) 0.06848(18) 0.0537(7) Uani 1 1 d . . .
H8A H 0.5498 0.1150 0.0446 0.081 Uiso 1 1 calc R . .
H8B H 0.5310 0.2480 0.0785 0.081 Uiso 1 1 calc R . .
H8C H 0.3826 0.1592 0.0236 0.081 Uiso 1 1 calc R . .
C9 C 0.5627(3) 0.0991(2) 0.22304(19) 0.0438(5) Uani 1 1 d . . .
H9A H 0.5283 0.0600 0.2813 0.066 Uiso 1 1 calc R . .
H9B H 0.6273 0.1816 0.2361 0.066 Uiso 1 1 calc R . .
H9C H 0.6283 0.0501 0.1917 0.066 Uiso 1 1 calc R . .
C10 C 0.7374(3) 0.5288(2) 0.26022(18) 0.0400(5) Uani 1 1 d . . .
C11 C 0.7944(3) 0.4463(2) 0.3346(2) 0.0525(7) Uani 1 1 d . . .
H11A H 0.7695 0.4729 0.3958 0.079 Uiso 1 1 calc R . .
H11B H 0.9116 0.4523 0.3325 0.079 Uiso 1 1 calc R . .
H11C H 0.7383 0.3611 0.3230 0.079 Uiso 1 1 calc R . .
C12 C 0.7927(3) 0.4892(3) 0.1671(2) 0.0583(7) Uani 1 1 d . . .
H12A H 0.7403 0.4036 0.1534 0.087 Uiso 1 1 calc R . .
H12B H 0.9107 0.4969 0.1710 0.087 Uiso 1 1 calc R . .
H12C H 0.7623 0.5418 0.1178 0.087 Uiso 1 1 calc R . .
C13 C 0.8238(3) 0.6612(2) 0.2845(2) 0.0529(7) Uani 1 1 d . . .
H13A H 0.8161 0.6762 0.3514 0.063 Uiso 1 1 calc R . .
H13B H 0.9401 0.6711 0.2724 0.063 Uiso 1 1 calc R . .
C14 C 0.7533(4) 0.7561(2) 0.2298(3) 0.0618(8) Uani 1 1 d . . .
H14A H 0.8096 0.8397 0.2497 0.074 Uiso 1 1 calc R . .
H14B H 0.7678 0.7465 0.1629 0.074 Uiso 1 1 calc R . .
C15 C 0.5747(3) 0.7377(2) 0.2470(2) 0.0524(7) Uani 1 1 d . . .
H15A H 0.5270 0.7985 0.2110 0.063 Uiso 1 1 calc R . .
H15B H 0.5622 0.7525 0.3134 0.063 Uiso 1 1 calc R . .
C16 C 0.4815(3) 0.60768(19) 0.21962(17) 0.0382(5) Uani 1 1 d . . .
C17 C 0.4609(4) 0.5940(3) 0.11264(19) 0.0579(7) Uani 1 1 d . . .
H17A H 0.4149 0.5082 0.0958 0.087 Uiso 1 1 calc R . .
H17B H 0.5668 0.6190 0.0861 0.087 Uiso 1 1 calc R . .
H17C H 0.3879 0.6461 0.0885 0.087 Uiso 1 1 calc R . .
C18 C 0.3122(3) 0.5936(2) 0.2560(2) 0.0512(6) Uani 1 1 d . . .
H18A H 0.3207 0.5996 0.3238 0.077 Uiso 1 1 calc R . .
H18B H 0.2468 0.5134 0.2367 0.077 Uiso 1 1 calc R . .
H18C H 0.2604 0.6587 0.2308 0.077 Uiso 1 1 calc R . .
Li2 Li 0.3193(5) 0.1491(3) 0.3471(3) 0.0400(8) Uani 1 1 d . . .
Li1 Li 0.5152(6) 0.5026(4) 0.3993(3) 0.0463(9) Uani 1 1 d . . .

loop_
_atom_site_aniso_label
_atom_site_aniso_U_11
_atom_site_aniso_U_22
_atom_site_aniso_U_33
_atom_site_aniso_U_23
_atom_site_aniso_U_13
_atom_site_aniso_U_12
Cu1 0.02874(14) 0.02092(13) 0.02900(15) -0.00132(9) 0.00203(9) 0.00228(9)
O1 0.0766(12) 0.0333(9) 0.0317(8) 0.0042(7) 0.0036(8) 0.0003(8)
N1 0.0267(8) 0.0241(8) 0.0241(8) -0.0035(6) -0.0001(6) 0.0037(6)
N3 0.1017(19) 0.0359(12) 0.0359(12) -0.0076(9) 0.0088(11) -0.0089(12)
N2 0.0269(8) 0.0205(8) 0.0313(9) 0.0014(6) 0.0026(6) 0.0015(6)
C1 0.0327(10) 0.0285(11) 0.0476(13) -0.0016(9) -0.0068(9) 0.0008(8)
C23 0.093(2) 0.0347(13) 0.0311(12) -0.0020(10) 0.0065(12) -0.0032(13)
C19 0.160(4) 0.0354(15) 0.0518(18) 0.0049(13) 0.001(2) -0.0139(19)
C2 0.0300(11) 0.0494(15) 0.085(2) -0.0112(14) 0.0088(11) 0.0078(10)
C20 0.147(4) 0.052(2) 0.074(2) 0.0274(18) 0.008(2) -0.011(2)
C3 0.0587(16) 0.0408(14) 0.0695(19) 0.0086(13) -0.0255(14) 0.0072(12)
C4 0.0392(12) 0.0352(12) 0.0631(16) -0.0038(11) -0.0148(11) -0.0042(10)
C22 0.085(2) 0.0615(18) 0.0357(14) 0.0100(12) 0.0046(13) 0.0074(15)
C5 0.0655(16) 0.0327(12) 0.0517(15) -0.0110(11) -0.0172(12) -0.0034(11)
C6 0.0569(13) 0.0268(11) 0.0337(11) -0.0070(9) 0.0022(9) 0.0070(9)
C7 0.0421(11) 0.0252(10) 0.0296(10) -0.0035(8) 0.0082(8) 0.0060(8)
C8 0.0785(18) 0.0422(14) 0.0408(14) -0.0032(11) 0.0250(13) 0.0075(13)
C9 0.0366(11) 0.0341(12) 0.0632(16) -0.0050(11) 0.0026(10) 0.0129(9)
C10 0.0293(10) 0.0308(11) 0.0572(15) -0.0052(10) 0.0044(9) -0.0010(8)
C11 0.0370(12) 0.0416(13) 0.0785(19) -0.0055(13) -0.0125(12) 0.0109(10)
C12 0.0453(14) 0.0568(17) 0.0717(19) -0.0066(14) 0.0219(13) 0.0030(12)
C13 0.0353(12) 0.0368(13) 0.080(2) -0.0070(13) 0.0043(11) -0.0081(10)
C14 0.0598(16) 0.0300(13) 0.086(2) 0.0087(13) 0.0074(14) -0.0145(11)
C15 0.0553(15) 0.0240(11) 0.0752(19) 0.0063(11) -0.0063(13) 0.0039(10)
C16 0.0406(11) 0.0244(10) 0.0478(13) 0.0053(9) -0.0030(9) 0.0037(8)
C17 0.0764(19) 0.0477(15) 0.0461(15) 0.0154(12) -0.0078(13) 0.0072(13)
C18 0.0428(13) 0.0350(13) 0.0782(19) 0.0013(12) -0.0009(12) 0.0142(10)
Li2 0.056(2) 0.0299(18) 0.0302(19) -0.0013(15) 0.0036(15) -0.0005(16)
Li1 0.069(3) 0.0305(19) 0.035(2) -0.0070(16) 0.0021(18) -0.0004(18)

loop_
_atom_type_symbol
_atom_type_description
_atom_type_scat_dispersion_real
_atom_type_scat_dispersion_imag
_atom_type_scat_source
C C 0.0033 0.0016 'International Tables Vol C Tables 4.2.6.8 and 6.1.1.4'
H H 0.0000 0.0000 'International Tables Vol C Tables 4.2.6.8 and 6.1.1.4'
Li Li -0.0003 0.0001 'International Tables Vol C Tables 4.2.6.8 and 6.1.1.4'
N N 0.0061 0.0033 'International Tables Vol C Tables 4.2.6.8 and 6.1.1.4'
O O 0.0106 0.0060 'International Tables Vol C Tables 4.2.6.8 and 6.1.1.4'
Cu Cu 0.3201 1.2651 'International Tables Vol C Tables 4.2.6.8 and 6.1.1.4'

loop_
_geom_angle_atom_site_label_1
_geom_angle_atom_site_label_2
_geom_angle_atom_site_label_3
_geom_angle
_geom_angle_site_symmetry_1
_geom_angle_site_symmetry_3
N2 Cu1 N1 177.51(7) . .
N2 Cu1 Li2 132.23(9) . .
N1 Cu1 Li2 45.43(9) . .
N2 Cu1 Li1 43.37(10) . .
N1 Cu1 Li1 134.16(10) . .
Li2 Cu1 Li1 89.62(11) . .
C19 O1 C22 108.1(2) . .
C19 O1 Li2 130.3(2) . .
C22 O1 Li2 121.6(2) . .
C1 N1 C7 115.96(16) . .
C1 N1 Cu1 113.32(13) . .
C7 N1 Cu1 112.82(12) . .
C1 N1 Li2 108.34(18) . .
C7 N1 Li2 112.57(17) . .
Cu1 N1 Li2 91.12(13) . .
C23 N3 Li1 174.8(3) . 2_666
C23 N3 Li1 95.5(2) . .
Li1 N3 Li1 89.33(18) 2_666 .
C16 N2 C10 116.03(17) . .
C16 N2 Cu1 112.29(13) . .
C10 N2 Cu1 113.97(13) . .
C16 N2 Li1 110.95(19) . .
C10 N2 Li1 106.44(19) . .
Cu1 N2 Li1 94.92(14) . .
N1 C1 C4 111.53(18) . .
N1 C1 C2 106.50(18) . .
C4 C1 C2 107.0(2) . .
N1 C1 C3 115.2(2) . .
C4 C1 C3 109.5(2) . .
C2 C1 C3 106.6(2) . .
N3 C23 Li2 176.0(3) . .
N3 C23 Li1 58.10(19) . .
Li2 C23 Li1 118.00(18) . .
O1 C19 C20 107.5(3) . .
O1 C19 H19A 110.2 . .
C20 C19 H19A 110.2 . .
O1 C19 H19B 110.2 . .
C20 C19 H19B 110.2 . .
H19A C19 H19B 108.5 . .
C1 C2 H2A 109.5 . .
C1 C2 H2B 109.5 . .
H2A C2 H2B 109.5 . .
C1 C2 H2C 109.5 . .
H2A C2 H2C 109.5 . .
H2B C2 H2C 109.5 . .
C21 C20 C19 104.6(4) . .
C19 C20 C21' 104.5(4) . .
C21 C20 H20A 110.8 . .
C19 C20 H20A 110.8 . .
C21' C20 H20A 82.9 . .
C21 C20 H20B 110.8 . .
C19 C20 H20B 110.8 . .
C21' C20 H20B 134.7 . .
H20A C20 H20B 108.9 . .
C1 C3 H3A 109.5 . .
C1 C3 H3B 109.5 . .
H3A C3 H3B 109.5 . .
C1 C3 H3C 109.5 . .
H3A C3 H3C 109.5 . .
H3B C3 H3C 109.5 . .
C20 C21 C22 107.4(4) . .
C20 C21 H21A 110.2 . .
C22 C21 H21A 110.2 . .
C20 C21 H21B 110.2 . .
C22 C21 H21B 110.2 . .
H21A C21 H21B 108.5 . .
C22 C21' C20 105.0(5) . .
C22 C21' H21C 110.7 . .
C20 C21' H21C 110.7 . .
C22 C21' H21D 110.7 . .
C20 C21' H21D 110.7 . .
H21C C21' H21D 108.8 . .
C5 C4 C1 112.9(2) . .
C5 C4 H4A 109.0 . .
C1 C4 H4A 109.0 . .
C5 C4 H4B 109.0 . .
C1 C4 H4B 109.0 . .
H4A C4 H4B 107.8 . .
C21' C22 O1 108.4(4) . .
O1 C22 C21 104.0(3) . .
C21' C22 H22A 81.6 . .
O1 C22 H22A 111.0 . .
C21 C22 H22A 111.0 . .
C21' C22 H22B 131.4 . .
O1 C22 H22B 111.0 . .
C21 C22 H22B 111.0 . .
H22A C22 H22B 109.0 . .
C4 C5 C6 108.99(19) . .
C4 C5 H5A 109.9 . .
C6 C5 H5A 109.9 . .
C4 C5 H5B 109.9 . .
C6 C5 H5B 109.9 . .
H5A C5 H5B 108.3 . .
C5 C6 C7 113.24(19) . .
C5 C6 H6A 108.9 . .
C7 C6 H6A 108.9 . .
C5 C6 H6B 108.9 . .
C7 C6 H6B 108.9 . .
H6A C6 H6B 107.7 . .
N1 C7 C9 106.54(17) . .
N1 C7 C8 114.46(18) . .
C9 C7 C8 107.0(2) . .
N1 C7 C6 111.36(17) . .
C9 C7 C6 107.47(18) . .
C8 C7 C6 109.65(18) . .
C7 C8 H8A 109.5 . .
C7 C8 H8B 109.5 . .
H8A C8 H8B 109.5 . .
C7 C8 H8C 109.5 . .
H8A C8 H8C 109.5 . .
H8B C8 H8C 109.5 . .
C7 C9 H9A 109.5 . .
C7 C9 H9B 109.5 . .
H9A C9 H9B 109.5 . .
C7 C9 H9C 109.5 . .
H9A C9 H9C 109.5 . .
H9B C9 H9C 109.5 . .
N2 C10 C11 106.43(19) . .
N2 C10 C13 111.42(18) . .
C11 C10 C13 107.0(2) . .
N2 C10 C12 114.8(2) . .
C11 C10 C12 106.7(2) . .
C13 C10 C12 110.0(2) . .
C10 C11 H11A 109.5 . .
C10 C11 H11B 109.5 . .
H11A C11 H11B 109.5 . .
C10 C11 H11C 109.5 . .
H11A C11 H11C 109.5 . .
H11B C11 H11C 109.5 . .
C10 C12 H12A 109.5 . .
C10 C12 H12B 109.5 . .
H12A C12 H12B 109.5 . .
C10 C12 H12C 109.5 . .
H12A C12 H12C 109.5 . .
H12B C12 H12C 109.5 . .
C14 C13 C10 113.0(2) . .
C14 C13 H13A 109.0 . .
C10 C13 H13A 109.0 . .
C14 C13 H13B 109.0 . .
C10 C13 H13B 109.0 . .
H13A C13 H13B 107.8 . .
C15 C14 C13 108.4(2) . .
C15 C14 H14A 110.0 . .
C13 C14 H14A 110.0 . .
C15 C14 H14B 110.0 . .
C13 C14 H14B 110.0 . .
H14A C14 H14B 108.4 . .
C14 C15 C16 112.3(2) . .
C14 C15 H15A 109.1 . .
C16 C15 H15A 109.1 . .
C14 C15 H15B 109.1 . .
C16 C15 H15B 109.1 . .
H15A C15 H15B 107.9 . .
N2 C16 C18 106.76(19) . .
N2 C16 C15 111.17(18) . .
C18 C16 C15 107.0(2) . .
N2 C16 C17 114.1(2) . .
C18 C16 C17 107.4(2) . .
C15 C16 C17 110.1(2) . .
C16 C17 H17A 109.5 . .
C16 C17 H17B 109.5 . .
H17A C17 H17B 109.5 . .
C16 C17 H17C 109.5 . .
H17A C17 H17C 109.5 . .
H17B C17 H17C 109.5 . .
C16 C18 H18A 109.5 . .
C16 C18 H18B 109.5 . .
H18A C18 H18B 109.5 . .
C16 C18 H18C 109.5 . .
H18A C18 H18C 109.5 . .
H18B C18 H18C 109.5 . .
O1 Li2 N1 134.8(2) . .
O1 Li2 C23 102.36(19) . .
N1 Li2 C23 122.9(2) . .
O1 Li2 Cu1 173.2(2) . .
N1 Li2 Cu1 43.45(9) . .
C23 Li2 Cu1 80.09(14) . .
N2 Li1 N3 129.4(2) . 2_666
N2 Li1 N3 139.6(2) . .
N3 Li1 N3 90.67(18) 2_666 .
N2 Li1 C23 113.42(18) . .
N3 Li1 C23 117.0(2) 2_666 .
N3 Li1 C23 26.39(9) . .
N2 Li1 Cu1 41.71(9) . .
N3 Li1 Cu1 170.3(2) 2_666 .
N3 Li1 Cu1 98.68(15) . .
C23 Li1 Cu1 72.29(12) . .
N2 Li1 Li1 174.5(3) . 2_666
N3 Li1 Li1 47.52(13) 2_666 2_666
N3 Li1 Li1 43.15(13) . 2_666
C23 Li1 Li1 69.52(17) . 2_666
Cu1 Li1 Li1 141.8(2) . 2_666

loop_
_geom_bond_atom_site_label_1
_geom_bond_atom_site_label_2
_geom_bond_distance
_geom_bond_site_symmetry_2
Cu1 N2 1.9200(17) .
Cu1 N1 1.9258(17) .
Cu1 Li2 2.800(4) .
Cu1 Li1 2.875(4) .
O1 C19 1.426(3) .
O1 C22 1.439(3) .
O1 Li2 1.968(4) .
N1 C1 1.487(3) .
N1 C7 1.490(2) .
N1 Li2 1.995(4) .
N3 C23 1.135(3) .
N3 Li1 2.010(4) 2_666
N3 Li1 2.168(5) .
N2 C16 1.491(3) .
N2 C10 1.494(3) .
N2 Li1 1.982(5) .
C1 C4 1.537(3) .
C1 C2 1.534(3) .
C1 C3 1.535(4) .
C23 Li2 2.117(4) .
C23 Li1 2.542(5) .
C19 C20 1.492(5) .
C19 H19A 0.9900 .
C19 H19B 0.9900 .
C2 H2A 0.9800 .
C2 H2B 0.9800 .
C2 H2C 0.9800 .
C20 C21 1.370(7) .
C20 C21' 1.522(8) .
C20 H20A 0.9900 .
C20 H20B 0.9900 .
C3 H3A 0.9800 .
C3 H3B 0.9800 .
C3 H3C 0.9800 .
C21 C22 1.519(6) .
C21 H21A 0.9900 .
C21 H21B 0.9900 .
C21' C22 1.414(7) .
C21' H21C 0.9900 .
C21' H21D 0.9900 .
C4 C5 1.516(4) .
C4 H4A 0.9900 .
C4 H4B 0.9900 .
C22 H22A 0.9900 .
C22 H22B 0.9900 .
C5 C6 1.512(4) .
C5 H5A 0.9900 .
C5 H5B 0.9900 .
C6 C7 1.539(3) .
C6 H6A 0.9900 .
C6 H6B 0.9900 .
C7 C9 1.531(3) .
C7 C8 1.537(3) .
C8 H8A 0.9800 .
C8 H8B 0.9800 .
C8 H8C 0.9800 .
C9 H9A 0.9800 .
C9 H9B 0.9800 .
C9 H9C 0.9800 .
C10 C11 1.536(4) .
C10 C13 1.536(3) .
C10 C12 1.541(4) .
C11 H11A 0.9800 .
C11 H11B 0.9800 .
C11 H11C 0.9800 .
C12 H12A 0.9800 .
C12 H12B 0.9800 .
C12 H12C 0.9800 .
C13 C14 1.518(4) .
C13 H13A 0.9900 .
C13 H13B 0.9900 .
C14 C15 1.513(4) .
C14 H14A 0.9900 .
C14 H14B 0.9900 .
C15 C16 1.540(3) .
C15 H15A 0.9900 .
C15 H15B 0.9900 .
C16 C18 1.527(4) .
C16 C17 1.551(4) .
C17 H17A 0.9800 .
C17 H17B 0.9800 .
C17 H17C 0.9800 .
C18 H18A 0.9800 .
C18 H18B 0.9800 .
C18 H18C 0.9800 .
Li1 N3 2.010(4) 2_666
